data_4088169
loop_
_publ_author_name
'Molteni, Roberto'
'Edkins, Katharina'
'Haehnel, Martin'
'Steffen, Andreas'

_publ_section_title
;
 C--H Activation of Fluoroarenes: Synthesis, Structure, and Luminescence
 Properties of Copper(I) and Gold(I) Complexes Bearing 2-Phenylpyridine
 Ligands
;
_journal_issue 5
_journal_name_full Organometallics
_journal_page_first 629
_journal_paper_doi 10.1021/acs.organomet.5b00904
_journal_volume 35
_journal_year 2016
_chemical_absolute_configuration unk
_chemical_formula_moiety 'C38 H40 Cu F4 N3, 0.8(C4 H8 O)'
_chemical_formula_sum 'C41.2 H46.4 Cu F4 N3 O0.8'
_chemical_formula_weight 735.99
_space_group_crystal_system monoclinic
_space_group_IT_number 4
_space_group_name_Hall 'P 2yb'
_space_group_name_H-M_alt 'P 1 21 1'
_symmetry_Int_Tables_number 4
_atom_sites_solution_primary direct
_audit_creation_date 2013-09-02
_audit_creation_method
;
Olex2 1.2-alpha
(compiled 2013.08.21 svn.r2771 for OlexSys, GUI svn.r4586)
;
_cell_angle_alpha 90
_cell_angle_beta 96.772(2)
_cell_angle_gamma 90
_cell_formula_units_Z 4
_cell_length_a 12.4322(4)
_cell_length_b 16.8917(6)
_cell_length_c 18.3072(7)
_cell_measurement_reflns_used 9474
_cell_measurement_temperature 100
_cell_measurement_theta_max 25.76
_cell_measurement_theta_min 2.23
_cell_volume 3817.7(2)
_computing_molecular_graphics
;
O. V. Dolomanov, L. J. Bourhis, R. J. Gildea, J. A. K. Howard and H. Puschmann,
OLEX2: a complete structure solution, refinement and analysis program.
J. Appl. Cryst. (2009). 42, 339-341.
;
_computing_publication_material
;
O. V. Dolomanov, L. J. Bourhis, R. J. Gildea, J. A. K. Howard and H. Puschmann,
OLEX2: a complete structure solution, refinement and analysis program.
J. Appl. Cryst. (2009). 42, 339-341.
;
_computing_structure_refinement
'L.J. Bourhis, O.V. Dolomanov, R.J. Gildea, J.A.K. Howard, H. Puschmann, in preparation (2013)'
_computing_structure_solution
;
SHELX, G.M. Sheldrick, Acta Cryst.
(2008). A64, 112-122
;
_diffrn_ambient_temperature 100
_diffrn_detector 'Bruker APEX2 area detector'
_diffrn_detector_area_resol_mean 7.9
_diffrn_detector_type 'CCD area detector'
_diffrn_measured_fraction_theta_full 0.9995
_diffrn_measured_fraction_theta_max 0.9995
_diffrn_measurement_device 'three-circle diffractometer'
_diffrn_measurement_device_type 'Bruker APEX-II CCD'
_diffrn_measurement_method '\f and \w scans'
_diffrn_radiation_monochromator graphite
_diffrn_radiation_probe x-ray
_diffrn_radiation_type MoK\a
_diffrn_radiation_wavelength 0.71073
_diffrn_radiation_xray_symbol K-L~3~
_diffrn_reflns_av_R_equivalents 0.0493
_diffrn_reflns_av_unetI/netI 0.0463
_diffrn_reflns_limit_h_max 15
_diffrn_reflns_limit_h_min -15
_diffrn_reflns_limit_k_max 21
_diffrn_reflns_limit_k_min -21
_diffrn_reflns_limit_l_max 23
_diffrn_reflns_limit_l_min -23
_diffrn_reflns_number 92146
_diffrn_reflns_theta_full 25.9979
_diffrn_reflns_theta_max 26.00
_diffrn_reflns_theta_min 1.12
_diffrn_source 'rotating anode X-ray tube'
_diffrn_standards_number 0
_exptl_absorpt_coefficient_mu 0.626
_exptl_absorpt_correction_T_max 0.9124
_exptl_absorpt_correction_T_min 0.8504
_exptl_absorpt_correction_type numerical
_exptl_absorpt_process_details
;
SADABS-2012/1 (Bruker,2012) was used for absorption correction.
wR2(int) was 0.0521 before and 0.0494 after correction.
The Ratio of minimum to maximum transmission is 0.9320.
The \l/2 correction factor is 0.0015.
;
_exptl_crystal_colour 'clear dark red'
_exptl_crystal_colour_lustre clear
_exptl_crystal_colour_modifier dark
_exptl_crystal_colour_primary red
_exptl_crystal_density_diffrn 1.2804
_exptl_crystal_description block
_exptl_crystal_F_000 1546.0742
_exptl_crystal_preparation 'cut from a red prism and soaked in perfluoro polyether oil'
_exptl_crystal_recrystallization_method 'crystallised from THF and diethyl ether'
_exptl_crystal_size_max 0.358
_exptl_crystal_size_mid 0.301
_exptl_crystal_size_min 0.208
_refine_diff_density_max 1.3933
_refine_diff_density_min -0.6208
_refine_diff_density_rms 0.0935
_refine_ls_abs_structure_details 'Flack, H. D. (1983). Acta Cryst. A39, 876-881.'
_refine_ls_abs_structure_Flack 0.43(3)
_refine_ls_d_res_high 0.8107
_refine_ls_d_res_low 18.1795
_refine_ls_goodness_of_fit_ref 1.0518
_refine_ls_hydrogen_treatment mixed
_refine_ls_matrix_type full
_refine_ls_number_constraints 152
_refine_ls_number_parameters 884
_refine_ls_number_reflns 14992
_refine_ls_number_restraints 0
_refine_ls_restrained_S_all 1.0518
_refine_ls_R_factor_all 0.0674
_refine_ls_R_factor_gt 0.0487
_refine_ls_shift/su_max 0.0034
_refine_ls_shift/su_mean 0.0001
_refine_ls_structure_factor_coef Fsqd
_refine_ls_weighting_details 'w=1/[\s^2^(Fo^2^)+(0.0610P)^2^+6.3199P] where P=(Fo^2^+2Fc^2^)/3'
_refine_ls_weighting_scheme calc
_refine_ls_wR_factor_ref 0.1367
_reflns_Friedel_coverage 1.000
_reflns_limit_h_max 15
_reflns_limit_h_min -15
_reflns_limit_k_max 20
_reflns_limit_k_min -20
_reflns_limit_l_max 22
_reflns_limit_l_min -22
_reflns_number_gt 12079
_reflns_number_total 14992
_reflns_threshold_expression I>=2u(I)
_cod_data_source_file om5b00904_si_004.cif
_cod_data_source_block 13S108
_cod_depositor_comments
;
The following automatic conversions were performed:

data item '_diffrn_radiation_probe' value 'X-ray' was changed to
'x-ray' in accordance with the
/home/saulius/struct/COD-crude-data/automatic-downloads/DataCite-retrospective/ACS/depositions/lib/dictionaries/cif_core.dic
dictionary named 'cif_core.dic' version 2.4.2 last updated on
2011-04-26.

Automatic conversion script
Id: cif_fix_values 6909 2019-04-08 15:41:33Z antanas 
;
_cod_database_code 4088169
_olex2_refinement_description
;
1. Fixed Uiso
 At 1.2 times of:
  All C(H) groups, All C(H,H) groups
 At 1.5 times of:
  All C(H,H,H) groups
2. Others
 Fixed Sof: C6S(0.6) H6Sa(0.6) H6Sb(0.6) O2S(0.6) C8S(0.6) H8Sa(0.6) H8Sb(0.6)
 C7S(0.6) H7Sa(0.6) H7Sb(0.6) C5S(0.6) H5Sa(0.6) H5Sb(0.6)
3.a Ternary CH refined with riding coordinates:
 C33A(H33A), C24A(H24A), C36A(H36A), C21A(H21A), C21B(H21B), C33B(H33B),
 C36B(H36B), C24B(H24B)
3.b Secondary CH2 refined with riding coordinates:
 C3S(H3Sa,H3Sb), C4S(H4Sa,H4Sb), C6S(H6Sa,H6Sb), C1S(H1Sa,H1Sb), C8S(H8Sa,
 H8Sb), C7S(H7Sa,H7Sb), C5S(H5Sa,H5Sb), C2S(H2Sa,H2Sb)
3.c Aromatic/amide H refined with riding coordinates:
 C3A(H3A), C14A(H14A), C1A(H1A), C4A(H4A), C2A(H2A), C31A(H31A), C19A(H19A),
 C17A(H17A), C29A(H29A), C30A(H30A), C18A(H18A), C13A(H13A), C4B(H4B), C1B(H1B),
  C3B(H3B), C29B(H29B), C2B(H2B), C19B(H19B), C31B(H31B), C30B(H30B),
 C18B(H18B), C14B(H14B), C17B(H17B), C13B(H13B)
3.d Idealised Me refined as rotating group:
 C23A(H23a,H23b,H23c), C25A(H25a,H25b,H25c), C22A(H22a,H22b,H22c), C35A(H35a,
 H35b,H35c), C26A(H26a,H26b,H26c), C37A(H37a,H37b,H37c), C34A(H34a,H34b,H34c),
 C38A(H38a,H38b,H38c), C35B(H35d,H35e,H35f), C37B(H37d,H37e,H37f), C22B(H22d,
 H22e,H22f), C38B(H38d,H38e,H38f), C23B(H23d,H23e,H23f), C26B(H26d,H26e,H26f),
 C25B(H25d,H25e,H25f), C34B(H34d,H34e,H34f)
;

loop_
_space_group_symop_id
_space_group_symop_operation_xyz
1 x,y,z
2 -x,y+1/2,-z

loop_
_atom_site_label
_atom_site_type_symbol
_atom_site_fract_x
_atom_site_fract_y
_atom_site_fract_z
_atom_site_U_iso_or_equiv
_atom_site_adp_type
_atom_site_occupancy
_atom_site_refinement_flags_posn
Cu1A Cu 1.00056(4) 0.45625(3) 0.98137(3) 0.01498(13) Uani 1.000000 .
F4A F 0.8754(2) 0.50980(17) 0.81978(15) 0.0255(7) Uani 1.000000 .
F3A F 0.6632(2) 0.5313(2) 0.78037(16) 0.0330(8) Uani 1.000000 .
N1A N 0.9236(3) 0.4281(2) 1.0795(2) 0.0164(9) Uani 1.000000 .
C11A C 0.8481(4) 0.4722(3) 0.9413(2) 0.0151(11) Uani 1.000000 .
C6A C 0.7725(3) 0.4600(3) 0.9916(2) 0.0153(9) Uani 1.000000 .
F1A F 0.5845(2) 0.4619(3) 1.01499(16) 0.0483(9) Uani 1.000000 .
N2A N 1.2206(3) 0.5187(2) 1.0021(2) 0.0191(9) Uani 1.000000 .
C7A C 0.6632(4) 0.4722(3) 0.9691(3) 0.0248(12) Uani 1.000000 .
F2A F 0.5191(2) 0.5080(2) 0.87905(19) 0.0559(12) Uani 1.000000 .
C5A C 0.8141(4) 0.4333(3) 1.0680(2) 0.0156(10) Uani 1.000000 .
C9A C 0.6993(4) 0.5074(3) 0.8497(3) 0.0239(12) Uani 1.000000 .
C10A C 0.8072(4) 0.4964(3) 0.8722(3) 0.0191(11) Uani 1.000000 .
C8A C 0.6274(4) 0.4968(4) 0.8989(3) 0.0309(13) Uani 1.000000 .
N3A N 1.2249(3) 0.3945(2) 0.9792(2) 0.0158(9) Uani 1.000000 .
C15A C 1.1802(4) 0.5989(3) 1.0122(3) 0.0174(11) Uani 1.000000 .
C3A C 0.8017(4) 0.3890(3) 1.1909(3) 0.0296(13) Uani 1.000000 .
H3A H 0.7605(4) 0.3758(3) 1.2284(3) 0.0355(15) Uiso 1.000000 R
C14A C 1.3321(4) 0.4212(3) 0.9849(3) 0.0258(12) Uani 1.000000 .
H14A H 1.3934(4) 0.3911(3) 0.9799(3) 0.0310(15) Uiso 1.000000 R
C1A C 0.9692(4) 0.4036(3) 1.1462(3) 0.0216(11) Uani 1.000000 .
H1A H 1.0443(4) 0.4000(3) 1.1541(3) 0.0259(13) Uiso 1.000000 R
C4A C 0.7514(4) 0.4139(3) 1.1233(3) 0.0229(12) Uani 1.000000 .
H4A H 0.6763(4) 0.4176(3) 1.1151(3) 0.0274(14) Uiso 1.000000 R
C27A C 1.1955(4) 0.3134(3) 0.9626(3) 0.0175(10) Uani 1.000000 .
C2A C 0.9130(4) 0.3838(3) 1.2023(3) 0.0252(12) Uani 1.000000 .
H2A H 0.9484(4) 0.3673(3) 1.2473(3) 0.0302(14) Uiso 1.000000 R
C28A C 1.2004(4) 0.2592(3) 1.0200(3) 0.0203(11) Uani 1.000000 .
C31A C 1.1420(4) 0.2142(3) 0.8733(3) 0.0274(12) Uani 1.000000 .
H31A H 1.1224(4) 0.1986(3) 0.8249(3) 0.0329(14) Uiso 1.000000 R
C20A C 1.1641(4) 0.6215(3) 1.0832(3) 0.0219(11) Uani 1.000000 .
C19A C 1.1309(4) 0.6994(3) 1.0920(3) 0.0228(11) Uani 1.000000 .
H19A H 1.1198(4) 0.7170(3) 1.1386(3) 0.0273(14) Uiso 1.000000 R
C17A C 1.1315(4) 0.7256(3) 0.9647(3) 0.0232(11) Uani 1.000000 .
H17A H 1.1196(4) 0.7607(3) 0.9254(3) 0.0279(14) Uiso 1.000000 R
C29A C 1.1753(4) 0.1807(3) 1.0007(3) 0.0254(12) Uani 1.000000 .
H29A H 1.1783(4) 0.1425(3) 1.0374(3) 0.0305(15) Uiso 1.000000 R
C16A C 1.1670(4) 0.6479(3) 0.9522(3) 0.0193(11) Uani 1.000000 .
C30A C 1.1462(4) 0.1585(3) 0.9287(3) 0.0252(12) Uani 1.000000 .
H30A H 1.1294(4) 0.1060(3) 0.9173(3) 0.0303(15) Uiso 1.000000 R
C12A C 1.1542(4) 0.4544(3) 0.9884(2) 0.0164(9) Uani 1.000000 .
C18A C 1.1142(4) 0.7504(3) 1.0341(3) 0.0233(12) Uani 1.000000 .
H18A H 1.0911(4) 0.8019(3) 1.0414(3) 0.0280(14) Uiso 1.000000 R
C33A C 1.2336(4) 0.2818(3) 1.0990(3) 0.0284(12) Uani 1.000000 .
H33A H 1.2224(4) 0.3389(3) 1.1038(3) 0.0341(15) Uiso 1.000000 R
C24A C 1.1838(4) 0.5661(3) 1.1490(3) 0.0259(12) Uani 1.000000 .
H24A H 1.1739(4) 0.5121(3) 1.1299(3) 0.0310(14) Uiso 1.000000 R
C36A C 1.1634(5) 0.3532(3) 0.8269(3) 0.0360(14) Uani 1.000000 .
H36A H 1.1872(5) 0.4046(3) 0.8477(3) 0.0432(17) Uiso 1.000000 R
C23A C 1.2923(4) 0.6663(3) 0.8553(3) 0.0306(13) Uani 1.000000 .
H23a H 1.2878(13) 0.7220(4) 0.8648(17) 0.0458(19) Uiso 1.000000 GR
H23b H 1.3546(5) 0.6446(14) 0.8845(13) 0.0458(19) Uiso 1.000000 GR
H23c H 1.2987(15) 0.6581(17) 0.8041(5) 0.0458(19) Uiso 1.000000 GR
C25A C 1.1037(5) 0.5767(3) 1.2055(3) 0.0377(14) Uani 1.000000 .
H25a H 1.115(2) 0.6273(10) 1.2289(16) 0.057(2) Uiso 1.000000 GR
H25b H 1.0310(5) 0.574(2) 1.1811(5) 0.057(2) Uiso 1.000000 GR
H25c H 1.115(2) 0.5356(14) 1.2418(13) 0.057(2) Uiso 1.000000 GR
C21A C 1.1886(4) 0.6246(3) 0.8755(3) 0.0248(12) Uani 1.000000 .
H21A H 1.2024(4) 0.5675(3) 0.8759(3) 0.0298(15) Uiso 1.000000 R
C32A C 1.1666(4) 0.2937(3) 0.8888(3) 0.0216(12) Uani 1.000000 .
C22A C 1.0929(4) 0.6404(3) 0.8174(3) 0.0302(12) Uani 1.000000 .
H22a H 1.0294(7) 0.6150(17) 0.8315(9) 0.0453(18) Uiso 1.000000 GR
H22b H 1.0806(17) 0.6964(3) 0.8132(13) 0.0453(18) Uiso 1.000000 GR
H22c H 1.1084(12) 0.6197(17) 0.7709(5) 0.0453(18) Uiso 1.000000 GR
C35A C 1.1665(5) 0.2396(3) 1.1515(3) 0.0313(13) Uani 1.000000 .
H35a H 1.0910(5) 0.2446(19) 1.1339(11) 0.0469(19) Uiso 1.000000 GR
H35b H 1.186(2) 0.1846(5) 1.1543(16) 0.0469(19) Uiso 1.000000 GR
H35c H 1.180(2) 0.2630(15) 1.1995(6) 0.0469(19) Uiso 1.000000 GR
C26A C 1.3006(6) 0.5721(5) 1.1840(4) 0.068(2) Uani 1.000000 .
H26a H 1.3483(6) 0.563(3) 1.1473(8) 0.102(4) Uiso 1.000000 GR
H26b H 1.3135(13) 0.6241(11) 1.204(3) 0.102(4) Uiso 1.000000 GR
H26c H 1.3137(13) 0.533(2) 1.222(2) 0.102(4) Uiso 1.000000 GR
C37A C 1.2385(5) 0.3293(4) 0.7698(3) 0.0519(18) Uani 1.000000 .
H37a H 1.3119(7) 0.327(3) 0.7929(7) 0.078(3) Uiso 1.000000 GR
H37b H 1.217(2) 0.2783(13) 0.7498(19) 0.078(3) Uiso 1.000000 GR
H37c H 1.233(3) 0.3678(15) 0.7310(14) 0.078(3) Uiso 1.000000 GR
C34A C 1.3547(5) 0.2643(4) 1.1218(3) 0.0481(17) Uani 1.000000 .
H34a H 1.3687(8) 0.2093(7) 1.114(2) 0.072(3) Uiso 1.000000 GR
H34b H 1.3978(5) 0.2959(19) 1.0927(17) 0.072(3) Uiso 1.000000 GR
H34c H 1.3731(10) 0.277(2) 1.1729(7) 0.072(3) Uiso 1.000000 GR
C38A C 1.0473(6) 0.3616(4) 0.7893(3) 0.0495(18) Uani 1.000000 .
H38a H 1.0227(14) 0.3116(7) 0.769(2) 0.074(3) Uiso 1.000000 GR
H38b H 1.0009(9) 0.378(3) 0.8247(6) 0.074(3) Uiso 1.000000 GR
H38c H 1.0454(9) 0.400(2) 0.7507(17) 0.074(3) Uiso 1.000000 GR
C13A C 1.3287(4) 0.5000(3) 0.9992(3) 0.0262(13) Uani 1.000000 .
H13A H 1.3872(4) 0.5346(3) 1.0058(3) 0.0314(16) Uiso 1.000000 R
Cu1B Cu 0.50003(4) 0.46078(3) 0.48577(3) 0.01539(13) Uani 1.000000 .
F4B F 0.3794(2) 0.41339(17) 0.31991(15) 0.0246(7) Uani 1.000000 .
F3B F 0.1702(2) 0.38012(18) 0.28005(16) 0.0301(7) Uani 1.000000 .
N1B N 0.4171(3) 0.4861(2) 0.5833(2) 0.0189(9) Uani 1.000000 .
C12B C 0.6541(3) 0.4619(3) 0.5005(2) 0.0156(9) Uani 1.000000 .
C7B C 0.1651(4) 0.4287(3) 0.4720(3) 0.0201(11) Uani 1.000000 .
N3B N 0.7196(3) 0.3980(2) 0.5183(2) 0.0187(9) Uani 1.000000 .
C9B C 0.2041(4) 0.4018(3) 0.3497(3) 0.0204(11) Uani 1.000000 .
C11B C 0.3498(4) 0.4448(3) 0.4428(2) 0.0155(11) Uani 1.000000 .
F2B F 0.0263(2) 0.3851(2) 0.38027(17) 0.0363(8) Uani 1.000000 .
F1B F 0.0872(2) 0.42940(17) 0.51746(16) 0.0314(7) Uani 1.000000 .
C10B C 0.3117(4) 0.4215(3) 0.3725(3) 0.0169(10) Uani 1.000000 .
C5B C 0.3094(4) 0.4790(3) 0.5691(3) 0.0167(11) Uani 1.000000 .
N2B N 0.7262(3) 0.5217(2) 0.4972(2) 0.0169(9) Uani 1.000000 .
C16B C 0.6932(4) 0.6587(3) 0.5323(3) 0.0209(11) Uani 1.000000 .
C4B C 0.2420(4) 0.5000(3) 0.6214(3) 0.0273(13) Uani 1.000000 .
H4B H 0.1672(4) 0.4965(3) 0.6106(3) 0.0328(15) Uiso 1.000000 R
C1B C 0.4606(4) 0.5132(3) 0.6490(3) 0.0239(12) Uani 1.000000 .
H1B H 0.5355(4) 0.5185(3) 0.6579(3) 0.0287(14) Uiso 1.000000 R
C27B C 0.6829(4) 0.3184(3) 0.5264(3) 0.0189(11) Uani 1.000000 .
C15B C 0.6963(4) 0.6021(3) 0.4763(3) 0.0187(11) Uani 1.000000 .
C3B C 0.2875(5) 0.5260(3) 0.6898(3) 0.0301(13) Uani 1.000000 .
H3B H 0.2434(5) 0.5384(3) 0.7259(3) 0.0361(15) Uiso 1.000000 R
C8B C 0.1313(4) 0.4061(3) 0.4003(3) 0.0239(11) Uani 1.000000 .
C29B C 0.6453(5) 0.1897(3) 0.4733(3) 0.0275(13) Uani 1.000000 .
H29B H 0.6415(5) 0.1550(3) 0.4336(3) 0.0330(16) Uiso 1.000000 R
C2B C 0.3985(4) 0.5336(3) 0.7043(3) 0.0265(12) Uani 1.000000 .
H2B H 0.4306(4) 0.5518(3) 0.7497(3) 0.0319(15) Uiso 1.000000 R
C28B C 0.6783(5) 0.2681(3) 0.4644(3) 0.0263(12) Uani 1.000000 .
C19B C 0.6527(4) 0.7002(3) 0.3837(3) 0.0224(11) Uani 1.000000 .
H19B H 0.6393(4) 0.7147(3) 0.3345(3) 0.0268(13) Uiso 1.000000 R
C31B C 0.6231(4) 0.2144(3) 0.6008(3) 0.0231(11) Uani 1.000000 .
H31B H 0.6047(4) 0.1957(3) 0.6454(3) 0.0277(13) Uiso 1.000000 R
C30B C 0.6185(4) 0.1635(3) 0.5401(3) 0.0296(13) Uani 1.000000 .
H30B H 0.5970(4) 0.1113(3) 0.5450(3) 0.0355(15) Uiso 1.000000 R
C18B C 0.6481(4) 0.7566(3) 0.4377(3) 0.0232(12) Uani 1.000000 .
H18B H 0.6315(4) 0.8087(3) 0.4245(3) 0.0278(14) Uiso 1.000000 R
C21B C 0.7196(4) 0.6384(3) 0.6137(3) 0.0257(12) Uani 1.000000 .
H21B H 0.7090(4) 0.5813(3) 0.6187(3) 0.0309(14) Uiso 1.000000 R
C20B C 0.6772(4) 0.6211(3) 0.4024(3) 0.0197(11) Uani 1.000000 .
C32B C 0.6557(4) 0.2938(3) 0.5944(3) 0.0189(11) Uani 1.000000 .
C35B C 0.7891(5) 0.2432(4) 0.3609(3) 0.0432(16) Uani 1.000000 .
H35d H 0.8482(16) 0.2332(19) 0.3984(8) 0.065(2) Uiso 1.000000 GR
H35e H 0.7547(10) 0.1941(10) 0.346(2) 0.065(2) Uiso 1.000000 GR
H35f H 0.816(2) 0.2681(11) 0.3195(14) 0.065(2) Uiso 1.000000 GR
C14B C 0.8273(4) 0.4190(3) 0.5249(3) 0.0257(13) Uani 1.000000 .
H14B H 0.8862(4) 0.3855(3) 0.5365(3) 0.0309(15) Uiso 1.000000 R
C6B C 0.2711(4) 0.4505(3) 0.4937(2) 0.0175(10) Uani 1.000000 .
C33B C 0.7084(5) 0.2969(3) 0.3908(3) 0.0283(13) Uani 1.000000 .
H33B H 0.7412(5) 0.3495(3) 0.3981(3) 0.0340(16) Uiso 1.000000 R
C36B C 0.6638(4) 0.3484(3) 0.6614(3) 0.0256(12) Uani 1.000000 .
H36B H 0.6601(4) 0.4032(3) 0.6437(3) 0.0307(14) Uiso 1.000000 R
C17B C 0.6680(5) 0.7364(3) 0.5110(3) 0.0241(12) Uani 1.000000 .
H17B H 0.6646(5) 0.7751(3) 0.5467(3) 0.0289(14) Uiso 1.000000 R
C24B C 0.6795(4) 0.5601(3) 0.3411(3) 0.0272(12) Uani 1.000000 .
H24B H 0.6996(4) 0.5091(3) 0.3644(3) 0.0327(14) Uiso 1.000000 R
C37B C 0.5716(5) 0.3357(3) 0.7078(3) 0.0347(13) Uani 1.000000 .
H37d H 0.5037(5) 0.340(2) 0.6771(5) 0.052(2) Uiso 1.000000 GR
H37e H 0.5781(18) 0.2841(9) 0.7299(17) 0.052(2) Uiso 1.000000 GR
H37f H 0.5749(19) 0.3753(14) 0.7456(13) 0.052(2) Uiso 1.000000 GR
C22B C 0.8379(5) 0.6565(4) 0.6430(3) 0.0395(14) Uani 1.000000 .
H22d H 0.8852(5) 0.6271(18) 0.6153(14) 0.059(2) Uiso 1.000000 GR
H22e H 0.8514(10) 0.7121(5) 0.6382(19) 0.059(2) Uiso 1.000000 GR
H22f H 0.8510(10) 0.642(2) 0.6939(7) 0.059(2) Uiso 1.000000 GR
C38B C 0.7751(5) 0.3364(4) 0.7076(4) 0.0476(17) Uani 1.000000 .
H38d H 0.7804(15) 0.2830(9) 0.726(2) 0.071(3) Uiso 1.000000 GR
H38e H 0.8318(5) 0.346(3) 0.6775(8) 0.071(3) Uiso 1.000000 GR
H38f H 0.7820(16) 0.3726(19) 0.7484(14) 0.071(3) Uiso 1.000000 GR
C13B C 0.8313(4) 0.4965(3) 0.5113(3) 0.0252(12) Uani 1.000000 .
H13B H 0.8933(4) 0.5274(3) 0.5115(3) 0.0302(15) Uiso 1.000000 R
C23B C 0.6423(5) 0.6801(3) 0.6610(3) 0.0340(13) Uani 1.000000 .
H23d H 0.657(2) 0.7359(4) 0.6623(17) 0.051(2) Uiso 1.000000 GR
H23e H 0.5688(5) 0.6712(19) 0.6402(12) 0.051(2) Uiso 1.000000 GR
H23f H 0.653(2) 0.6592(16) 0.7101(6) 0.051(2) Uiso 1.000000 GR
C26B C 0.5694(5) 0.5501(4) 0.2978(3) 0.0388(15) Uani 1.000000 .
H26d H 0.5178(8) 0.535(2) 0.3305(5) 0.058(2) Uiso 1.000000 GR
H26e H 0.5475(15) 0.5991(8) 0.2739(18) 0.058(2) Uiso 1.000000 GR
H26f H 0.5727(9) 0.5095(17) 0.2614(15) 0.058(2) Uiso 1.000000 GR
C25B C 0.7656(5) 0.5809(4) 0.2921(4) 0.0485(17) Uani 1.000000 .
H25d H 0.7481(19) 0.6307(13) 0.2682(18) 0.073(3) Uiso 1.000000 GR
H25e H 0.8347(7) 0.585(3) 0.3213(5) 0.073(3) Uiso 1.000000 GR
H25f H 0.769(2) 0.5404(13) 0.2556(15) 0.073(3) Uiso 1.000000 GR
O1S O 0.9996(3) 0.1441(2) 0.5059(2) 0.0486(10) Uiso 1.000000 .
C3S C 1.0323(5) 0.2394(4) 0.6034(3) 0.0443(14) Uiso 1.000000 .
H3Sa H 1.0960(5) 0.2219(4) 0.6349(3) 0.0531(17) Uiso 1.000000 R
H3Sb H 1.0188(5) 0.2949(4) 0.6123(3) 0.0531(17) Uiso 1.000000 R
C4S C 1.0395(5) 0.2230(3) 0.5266(3) 0.0393(12) Uiso 1.000000 .
H4Sa H 1.1144(5) 0.2275(3) 0.5171(3) 0.0472(15) Uiso 1.000000 R
H4Sb H 0.9976(5) 0.2620(3) 0.4966(3) 0.0472(15) Uiso 1.000000 R
C6S C 1.5470(10) 0.6615(7) 1.0846(7) 0.068(3) Uiso 0.600000 .
H6Sa H 1.6167(10) 0.6797(7) 1.0725(7) 0.082(4) Uiso 0.600000 R
H6Sb H 1.5553(10) 0.6072(7) 1.1017(7) 0.082(4) Uiso 0.600000 R
C1S C 0.9351(5) 0.1210(4) 0.5600(3) 0.0512(15) Uiso 1.000000 .
H1Sa H 0.8621(5) 0.1089(4) 0.5379(3) 0.0614(18) Uiso 1.000000 R
H1Sb H 0.9651(5) 0.0743(4) 0.5856(3) 0.0614(18) Uiso 1.000000 R
O2S O 1.4281(5) 0.7410(3) 1.0304(3) 0.0441(15) Uiso 0.600000 .
C8S C 1.4488(6) 0.7734(4) 1.1076(4) 0.0241(16) Uiso 0.600000 .
H8Sa H 1.4888(6) 0.8227(4) 1.1079(4) 0.0290(19) Uiso 0.600000 R
H8Sb H 1.3807(6) 0.7835(4) 1.1269(4) 0.0290(19) Uiso 0.600000 R
C7S C 1.5085(7) 0.7170(5) 1.1504(5) 0.039(2) Uiso 0.600000 .
H7Sa H 1.4640(7) 0.6879(5) 1.1813(5) 0.047(2) Uiso 0.600000 R
H7Sb H 1.5696(7) 0.7404(5) 1.1807(5) 0.047(2) Uiso 0.600000 R
C5S C 1.4691(6) 0.6644(4) 1.0198(4) 0.0284(17) Uiso 0.600000 .
H5Sa H 1.5030(6) 0.6606(4) 0.9749(4) 0.034(2) Uiso 0.600000 R
H5Sb H 1.4138(6) 0.6240(4) 1.0202(4) 0.034(2) Uiso 0.600000 R
C2S C 0.9339(6) 0.1880(4) 0.6113(4) 0.072(2) Uiso 1.000000 .
H2Sa H 0.9365(6) 0.1688(4) 0.6614(4) 0.086(3) Uiso 1.000000 R
H2Sb H 0.8680(6) 0.2186(4) 0.5998(4) 0.086(3) Uiso 1.000000 R
C34B C 0.6075(5) 0.3045(5) 0.3360(4) 0.084(3) Uani 1.000000 .
H34d H 0.577(3) 0.2530(6) 0.326(3) 0.126(5) Uiso 1.000000 GR
H34e H 0.556(2) 0.338(3) 0.3562(15) 0.126(5) Uiso 1.000000 GR
H34f H 0.6263(10) 0.328(3) 0.2913(13) 0.126(5) Uiso 1.000000 GR

loop_
_atom_site_aniso_label
_atom_site_aniso_U_11
_atom_site_aniso_U_22
_atom_site_aniso_U_33
_atom_site_aniso_U_12
_atom_site_aniso_U_13
_atom_site_aniso_U_23
Cu1A 0.0110(3) 0.0126(3) 0.0213(3) 0.0000(3) 0.0020(2) -0.0015(3)
F4A 0.0245(16) 0.0328(18) 0.0204(14) -0.0032(13) 0.0078(12) 0.0036(12)
F3A 0.0300(18) 0.043(2) 0.0233(16) 0.0018(15) -0.0095(13) 0.0107(15)
N1A 0.015(2) 0.016(2) 0.018(2) -0.0001(16) -0.0003(15) -0.0027(16)
C11A 0.017(2) 0.007(3) 0.021(2) -0.002(2) 0.0008(17) -0.0028(19)
C6A 0.015(2) 0.010(2) 0.021(2) -0.003(2) 0.0012(16) 0.001(2)
F1A 0.0126(13) 0.097(3) 0.0359(16) 0.0041(19) 0.0060(11) 0.019(2)
N2A 0.013(2) 0.010(2) 0.034(2) 0.0005(16) 0.0024(16) -0.0044(17)
C7A 0.016(2) 0.032(3) 0.028(3) -0.000(2) 0.0090(19) -0.002(2)
F2A 0.0149(16) 0.109(3) 0.043(2) 0.0103(18) -0.0037(13) 0.026(2)
C5A 0.018(2) 0.010(3) 0.019(2) 0.0014(18) 0.0018(18) -0.0002(17)
C9A 0.026(3) 0.024(3) 0.019(3) 0.002(2) -0.006(2) 0.006(2)
C10A 0.024(3) 0.013(3) 0.021(3) -0.003(2) 0.005(2) 0.0008(19)
C8A 0.011(3) 0.050(4) 0.030(3) 0.001(2) -0.004(2) 0.002(2)
N3A 0.0152(19) 0.010(2) 0.022(2) 0.0013(15) 0.0020(16) -0.0038(15)
C15A 0.014(2) 0.012(3) 0.027(3) 0.0001(18) 0.0037(19) -0.0046(19)
C3A 0.031(3) 0.035(3) 0.024(3) 0.002(3) 0.009(2) 0.010(2)
C14A 0.017(2) 0.020(3) 0.044(3) -0.0011(19) 0.013(2) -0.008(2)
C1A 0.018(3) 0.018(3) 0.029(3) -0.001(2) 0.004(2) 0.002(2)
C4A 0.016(3) 0.027(3) 0.026(3) -0.000(2) 0.009(2) 0.003(2)
C27A 0.013(2) 0.009(2) 0.031(3) 0.0016(19) 0.0047(19) -0.004(2)
C2A 0.026(3) 0.030(3) 0.018(3) 0.003(2) -0.004(2) 0.002(2)
C28A 0.018(2) 0.014(3) 0.028(3) 0.001(2) 0.0029(19) -0.006(2)
C31A 0.035(3) 0.017(3) 0.032(3) 0.002(2) 0.008(2) -0.006(2)
C20A 0.019(3) 0.014(3) 0.032(3) -0.002(2) 0.000(2) 0.004(2)
C19A 0.027(3) 0.018(3) 0.025(3) -0.001(2) 0.009(2) -0.005(2)
C17A 0.032(3) 0.012(3) 0.027(3) -0.003(2) 0.010(2) 0.001(2)
C29A 0.025(3) 0.016(3) 0.035(3) 0.004(2) 0.003(2) 0.005(2)
C16A 0.017(2) 0.014(3) 0.028(3) -0.0011(19) 0.0061(19) -0.001(2)
C30A 0.027(3) 0.013(3) 0.035(3) -0.002(2) 0.001(2) -0.007(2)
C12A 0.020(2) 0.009(2) 0.020(2) 0.001(2) 0.0029(16) 0.001(2)
C18A 0.026(3) 0.007(3) 0.037(3) 0.001(2) 0.008(2) -0.001(2)
C33A 0.034(3) 0.023(3) 0.027(3) -0.001(2) -0.000(2) 0.004(2)
C24A 0.030(3) 0.019(3) 0.028(3) -0.003(2) -0.001(2) -0.002(2)
C36A 0.063(4) 0.019(3) 0.027(3) -0.010(3) 0.009(3) 0.001(2)
C23A 0.029(3) 0.033(3) 0.031(3) -0.003(3) 0.010(2) -0.007(2)
C25A 0.062(4) 0.023(3) 0.030(3) 0.010(3) 0.010(3) 0.001(2)
C21A 0.032(3) 0.016(3) 0.029(3) 0.003(2) 0.013(2) -0.000(2)
C32A 0.019(3) 0.020(3) 0.026(3) 0.002(2) 0.002(2) -0.004(2)
C22A 0.033(3) 0.029(3) 0.029(3) -0.001(2) 0.005(2) 0.002(2)
C35A 0.051(3) 0.018(3) 0.026(3) 0.003(2) 0.009(2) 0.001(2)
C26A 0.050(4) 0.078(6) 0.067(5) -0.007(4) -0.031(4) 0.033(4)
C37A 0.061(4) 0.061(5) 0.037(3) -0.012(3) 0.020(3) 0.009(3)
C34A 0.044(4) 0.061(4) 0.034(3) 0.001(3) -0.016(3) -0.001(3)
C38A 0.076(5) 0.041(4) 0.032(3) 0.026(3) 0.008(3) 0.010(3)
C13A 0.010(2) 0.018(3) 0.050(3) -0.0043(19) 0.003(2) -0.003(2)
Cu1B 0.0130(3) 0.0102(3) 0.0226(3) 0.0002(3) 0.0005(2) 0.0004(3)
F4B 0.0263(16) 0.0256(17) 0.0214(14) -0.0008(13) 0.0008(12) -0.0035(12)
F3B 0.0302(17) 0.0355(19) 0.0222(16) -0.0024(14) -0.0064(13) -0.0063(13)
N1B 0.020(2) 0.015(2) 0.021(2) 0.0021(16) -0.0003(16) -0.0040(16)
C12B 0.015(2) 0.014(2) 0.018(2) 0.001(2) -0.0012(15) -0.003(2)
C7B 0.017(2) 0.019(2) 0.024(2) -0.0028(18) 0.0035(19) -0.0015(19)
N3B 0.016(2) 0.009(2) 0.031(2) -0.0019(16) 0.0026(17) 0.0003(17)
C9B 0.020(3) 0.017(3) 0.022(3) 0.002(2) -0.007(2) 0.001(2)
C11B 0.017(2) 0.007(3) 0.021(2) -0.001(2) -0.0014(17) 0.0004(18)
F2B 0.0171(15) 0.053(2) 0.0371(17) -0.0067(13) -0.0054(12) -0.0043(14)
F1B 0.0181(14) 0.0441(18) 0.0332(16) -0.0098(12) 0.0084(11) -0.0042(13)
C10B 0.018(3) 0.011(2) 0.022(2) 0.001(2) 0.0032(19) 0.004(2)
C5B 0.021(3) 0.005(3) 0.023(2) 0.0041(18) 0.0018(19) 0.0052(17)
N2B 0.0139(19) 0.010(2) 0.026(2) 0.0021(16) -0.0005(15) 0.0021(16)
C16B 0.021(3) 0.014(3) 0.028(3) -0.005(2) 0.001(2) -0.006(2)
C4B 0.020(3) 0.030(3) 0.032(3) -0.004(2) 0.004(2) -0.007(2)
C1B 0.028(3) 0.023(3) 0.019(3) 0.004(2) -0.008(2) -0.002(2)
C27B 0.014(2) 0.008(2) 0.035(3) -0.0009(18) 0.0016(19) -0.003(2)
C15B 0.019(2) 0.008(2) 0.028(3) -0.0019(19) -0.0013(19) 0.005(2)
C3B 0.032(3) 0.033(3) 0.027(3) -0.001(3) 0.011(2) -0.006(2)
C8B 0.016(3) 0.025(3) 0.029(3) -0.006(2) -0.008(2) -0.002(2)
C29B 0.031(3) 0.012(3) 0.042(3) -0.007(2) 0.012(2) -0.010(2)
C2B 0.033(3) 0.023(3) 0.023(3) 0.009(2) 0.002(2) -0.003(2)
C28B 0.032(3) 0.016(3) 0.034(3) 0.003(2) 0.015(2) 0.002(2)
C19B 0.026(3) 0.017(3) 0.023(2) 0.001(2) -0.004(2) 0.0044(19)
C31B 0.026(3) 0.013(3) 0.031(3) -0.002(2) 0.005(2) 0.002(2)
C30B 0.033(3) 0.011(3) 0.046(3) -0.004(2) 0.013(3) 0.001(2)
C18B 0.029(3) 0.008(3) 0.031(3) 0.001(2) -0.002(2) 0.001(2)
C21B 0.038(3) 0.010(2) 0.028(3) 0.003(2) -0.002(2) -0.000(2)
C20B 0.020(3) 0.011(2) 0.028(3) 0.0013(19) -0.001(2) -0.003(2)
C32B 0.016(2) 0.013(3) 0.028(3) 0.0017(19) 0.0027(19) 0.0029(19)
C35B 0.042(4) 0.058(4) 0.033(3) 0.019(3) 0.016(3) 0.005(3)
C14B 0.019(3) 0.012(3) 0.046(3) 0.0008(19) 0.004(2) 0.005(2)
C6B 0.017(2) 0.013(3) 0.022(2) -0.001(2) -0.0002(17) 0.005(2)
C33B 0.033(3) 0.015(3) 0.040(3) -0.005(2) 0.014(2) -0.004(2)
C36B 0.029(3) 0.016(3) 0.030(3) -0.001(2) -0.002(2) -0.005(2)
C17B 0.034(3) 0.010(3) 0.027(3) 0.006(2) 0.000(2) -0.001(2)
C24B 0.039(3) 0.016(3) 0.027(3) -0.006(2) 0.002(2) -0.002(2)
C37B 0.050(3) 0.028(3) 0.027(3) -0.006(2) 0.008(2) -0.006(2)
C22B 0.045(3) 0.043(4) 0.028(3) 0.003(3) -0.005(2) -0.000(3)
C38B 0.040(3) 0.047(4) 0.051(4) 0.007(3) -0.016(3) -0.021(3)
C13B 0.010(2) 0.018(3) 0.048(3) -0.0014(18) 0.004(2) 0.004(2)
C23B 0.048(3) 0.028(3) 0.026(3) 0.002(3) 0.004(2) -0.007(2)
C26B 0.051(4) 0.035(4) 0.029(3) -0.011(3) -0.002(3) -0.006(2)
C25B 0.050(4) 0.047(4) 0.052(4) -0.002(3) 0.020(3) -0.026(3)
C34B 0.035(4) 0.142(8) 0.078(5) 0.026(4) 0.021(3) 0.082(6)

loop_
_atom_type_symbol
_atom_type_scat_dispersion_real
_atom_type_scat_dispersion_imag
_atom_type_scat_Cromer_Mann_a1
_atom_type_scat_Cromer_Mann_a2
_atom_type_scat_Cromer_Mann_a3
_atom_type_scat_Cromer_Mann_a4
_atom_type_scat_Cromer_Mann_b1
_atom_type_scat_Cromer_Mann_b2
_atom_type_scat_Cromer_Mann_b3
_atom_type_scat_Cromer_Mann_b4
_atom_type_scat_Cromer_Mann_c
_atom_type_scat_source
_atom_type_scat_dispersion_source
C 0.00347 0.00161 2.31000 1.02000 1.58860 0.86500 20.84390 10.20750 0.56870 51.65120 0.215599998832 'International Tables Volume C Table 6.1.1.4 (pp. 500-502)' 'Henke, Gullikson and Davis, At. Data and Nucl. Data Tables, 1993, 54, 2'
F 0.01794 0.01033 3.53920 2.64120 1.51700 1.02430 10.28250 4.29440 0.26150 26.14760 0.277599990368 'International Tables Volume C Table 6.1.1.4 (pp. 500-502)' 'Henke, Gullikson and Davis, At. Data and Nucl. Data Tables, 1993, 54, 2'
H 0.00000 0.00000 0.49300 0.32291 0.14019 0.04081 10.51090 26.12570 3.14236 57.79970 0.0030380000826 'International Tables Volume C Table 6.1.1.4 (pp. 500-502)' 'Henke, Gullikson and Davis, At. Data and Nucl. Data Tables, 1993, 54, 2'
O 0.01158 0.00611 3.04850 2.28680 1.54630 0.86700 13.27710 5.70110 0.32390 32.90890 0.250800013542 'International Tables Volume C Table 6.1.1.4 (pp. 500-502)' 'Henke, Gullikson and Davis, At. Data and Nucl. Data Tables, 1993, 54, 2'
N 0.00653 0.00323 12.21260 3.13220 2.01250 1.16630 0.00570 9.89330 28.99750 0.58260 -11.5290002823 'International Tables Volume C Table 6.1.1.4 (pp. 500-502)' 'Henke, Gullikson and Davis, At. Data and Nucl. Data Tables, 1993, 54, 2'
Cu 0.34125 1.28947 13.33800 7.16760 5.61580 1.67350 3.58280 0.24700 11.39660 64.81260 1.19099998474 'International Tables Volume C Table 6.1.1.4 (pp. 500-502)' 'Henke, Gullikson and Davis, At. Data and Nucl. Data Tables, 1993, 54, 2'

loop_
_geom_angle_atom_site_label_1
_geom_angle_atom_site_label_2
_geom_angle_atom_site_label_3
_geom_angle
C11A Cu1A N1A 80.84(16)
C12A Cu1A N1A 118.36(16)
C12A Cu1A C11A 160.68(18)
C5A N1A Cu1A 112.7(3)
C1A N1A Cu1A 129.3(3)
C1A N1A C5A 117.9(4)
C6A C11A Cu1A 115.1(3)
C10A C11A Cu1A 128.4(4)
C10A C11A C6A 116.4(4)
C7A C6A C11A 119.3(4)
C5A C6A C11A 118.0(4)
C5A C6A C7A 122.6(4)
C12A N2A C15A 123.2(4)
C13A N2A C15A 124.4(4)
C13A N2A C12A 112.2(4)
F1A C7A C6A 122.8(4)
C8A C7A C6A 121.4(4)
C8A C7A F1A 115.8(4)
C6A C5A N1A 113.3(4)
C4A C5A N1A 120.7(4)
C4A C5A C6A 126.1(4)
C10A C9A F3A 121.8(4)
C8A C9A F3A 119.4(5)
C8A C9A C10A 118.8(5)
C11A C10A F4A 120.2(4)
C9A C10A F4A 115.5(4)
C9A C10A C11A 124.3(4)
F2A C8A C7A 119.4(5)
C9A C8A C7A 119.7(5)
C9A C8A F2A 120.8(5)
C27A N3A C14A 122.5(4)
C12A N3A C14A 112.0(4)
C12A N3A C27A 125.5(4)
C20A C15A N2A 117.5(4)
C16A C15A N2A 117.8(4)
C16A C15A C20A 124.5(5)
C2A C3A C4A 119.7(5)
C13A C14A N3A 106.2(5)
C2A C1A N1A 124.4(5)
C3A C4A C5A 119.4(5)
C28A C27A N3A 118.7(4)
C32A C27A N3A 117.4(5)
C32A C27A C28A 123.9(5)
C1A C2A C3A 118.0(5)
C29A C28A C27A 116.4(5)
C33A C28A C27A 122.8(5)
C33A C28A C29A 120.8(5)
C32A C31A C30A 121.2(5)
C19A C20A C15A 116.4(5)
C24A C20A C15A 122.9(5)
C24A C20A C19A 120.7(5)
C18A C19A C20A 121.8(5)
C18A C17A C16A 121.1(5)
C30A C29A C28A 121.7(5)
C17A C16A C15A 116.2(4)
C21A C16A C15A 124.7(5)
C21A C16A C17A 119.0(5)
C29A C30A C31A 120.0(5)
N2A C12A Cu1A 125.4(4)
N3A C12A Cu1A 131.4(4)
N3A C12A N2A 103.1(4)
C17A C18A C19A 119.9(5)
C35A C33A C28A 112.3(4)
C34A C33A C28A 111.1(5)
C34A C33A C35A 109.2(5)
C25A C24A C20A 114.0(4)
C26A C24A C20A 110.4(5)
C26A C24A C25A 112.0(5)
C37A C36A C32A 111.8(5)
C38A C36A C32A 109.8(5)
C38A C36A C37A 109.6(5)
C23A C21A C16A 110.2(4)
C22A C21A C16A 113.1(4)
C22A C21A C23A 110.9(4)
C31A C32A C27A 116.7(5)
C36A C32A C27A 123.3(5)
C36A C32A C31A 120.0(5)
C14A C13A N2A 106.4(5)
C12B Cu1B N1B 116.26(16)
C11B Cu1B N1B 80.63(17)
C11B Cu1B C12B 162.72(19)
C5B N1B Cu1B 112.3(3)
C1B N1B Cu1B 127.9(4)
C1B N1B C5B 119.5(4)
N3B C12B Cu1B 126.0(4)
N2B C12B Cu1B 131.3(4)
N2B C12B N3B 102.7(3)
C8B C7B F1B 115.3(4)
C6B C7B F1B 123.4(4)
C6B C7B C8B 121.3(5)
C27B N3B C12B 125.2(4)
C14B N3B C12B 111.3(4)
C14B N3B C27B 123.4(4)
C10B C9B F3B 122.2(4)
C8B C9B F3B 119.8(4)
C8B C9B C10B 118.1(4)
C10B C11B Cu1B 128.5(4)
C6B C11B Cu1B 114.9(3)
C6B C11B C10B 116.3(4)
C9B C10B F4B 114.6(4)
C11B C10B F4B 121.2(4)
C11B C10B C9B 124.2(4)
C4B C5B N1B 121.0(4)
C6B C5B N1B 114.3(4)
C6B C5B C4B 124.7(4)
C15B N2B C12B 124.0(4)
C13B N2B C12B 112.4(4)
C13B N2B C15B 123.4(4)
C21B C16B C15B 122.6(4)
C17B C16B C15B 117.4(5)
C17B C16B C21B 120.0(4)
C3B C4B C5B 119.3(5)
C2B C1B N1B 122.6(5)
C28B C27B N3B 117.8(5)
C32B C27B N3B 119.1(4)
C32B C27B C28B 123.1(4)
C16B C15B N2B 118.2(4)
C20B C15B N2B 119.1(4)
C20B C15B C16B 122.6(5)
C2B C3B C4B 119.7(5)
C9B C8B C7B 120.3(4)
F2B C8B C7B 120.2(5)
F2B C8B C9B 119.5(4)
C30B C29B C28B 120.7(5)
C3B C2B C1B 117.8(5)
C29B C28B C27B 117.4(5)
C33B C28B C27B 121.8(5)
C33B C28B C29B 120.8(5)
C20B C19B C18B 120.6(5)
C32B C31B C30B 120.2(5)
C31B C30B C29B 121.0(5)
C17B C18B C19B 120.6(5)
C22B C21B C16B 112.6(4)
C23B C21B C16B 111.7(4)
C23B C21B C22B 110.4(4)
C19B C20B C15B 117.8(5)
C24B C20B C15B 123.1(5)
C24B C20B C19B 119.1(5)
C31B C32B C27B 117.4(5)
C36B C32B C27B 122.5(4)
C36B C32B C31B 120.0(4)
C13B C14B N3B 107.1(5)
C11B C6B C7B 119.8(4)
C5B C6B C7B 123.0(4)
C5B C6B C11B 117.3(4)
C35B C33B C28B 112.0(5)
C34B C33B C28B 110.1(5)
C34B C33B C35B 110.2(6)
C37B C36B C32B 112.4(4)
C38B C36B C32B 109.2(4)
C38B C36B C37B 111.1(5)
C18B C17B C16B 121.0(5)
C26B C24B C20B 111.6(5)
C25B C24B C20B 110.7(4)
C25B C24B C26B 112.0(5)
C14B C13B N2B 106.5(5)
C1S O1S C4S 106.1(4)
C2S C3S C4S 97.3(5)
C3S C4S O1S 111.7(5)
C5S C6S C7S 111.0(9)
C2S C1S O1S 106.6(5)
C5S O2S C8S 115.8(6)
C7S C8S O2S 107.5(6)
C8S C7S C6S 99.2(7)
O2S C5S C6S 97.9(7)
C1S C2S C3S 108.1(6)

loop_
_geom_bond_atom_site_label_1
_geom_bond_atom_site_label_2
_geom_bond_distance
Cu1A N1A 2.185(4)
Cu1A C11A 1.969(5)
Cu1A C12A 1.899(4)
F4A C10A 1.373(5)
F3A C9A 1.356(5)
N1A C5A 1.356(6)
N1A C1A 1.349(6)
C11A C6A 1.407(6)
C11A C10A 1.369(6)
C6A C7A 1.388(6)
C6A C5A 1.501(6)
F1A C7A 1.373(5)
N2A C15A 1.464(6)
N2A C12A 1.370(7)
N2A C13A 1.387(7)
C7A C8A 1.374(7)
F2A C8A 1.366(6)
C5A C4A 1.389(7)
C9A C10A 1.369(7)
C9A C8A 1.354(7)
N3A C14A 1.399(7)
N3A C27A 1.442(6)
N3A C12A 1.363(6)
C15A C20A 1.390(7)
C15A C16A 1.371(7)
C3A C4A 1.384(7)
C3A C2A 1.378(8)
C14A C13A 1.358(6)
C1A C2A 1.350(7)
C27A C28A 1.389(7)
C27A C32A 1.397(7)
C28A C29A 1.397(7)
C28A C33A 1.506(7)
C31A C30A 1.379(8)
C31A C32A 1.399(8)
C20A C19A 1.393(7)
C20A C24A 1.524(7)
C19A C18A 1.363(7)
C17A C16A 1.412(7)
C17A C18A 1.379(7)
C29A C30A 1.377(8)
C16A C21A 1.513(7)
C33A C35A 1.523(7)
C33A C34A 1.543(8)
C24A C25A 1.528(7)
C24A C26A 1.519(8)
C36A C32A 1.511(8)
C36A C37A 1.535(8)
C36A C38A 1.531(9)
C23A C21A 1.552(7)
C21A C22A 1.522(7)
Cu1B N1B 2.206(4)
Cu1B C12B 1.902(4)
Cu1B C11B 1.959(5)
F4B C10B 1.359(5)
F3B C9B 1.345(5)
N1B C5B 1.338(6)
N1B C1B 1.341(6)
C12B N3B 1.368(7)
C12B N2B 1.358(7)
C7B F1B 1.350(6)
C7B C8B 1.383(7)
C7B C6B 1.381(7)
N3B C27B 1.433(6)
N3B C14B 1.376(7)
C9B C10B 1.394(7)
C9B C8B 1.373(7)
C11B C10B 1.375(6)
C11B C6B 1.432(6)
F2B C8B 1.361(6)
C5B C4B 1.390(7)
C5B C6B 1.487(7)
N2B C15B 1.448(6)
N2B C13B 1.369(7)
C16B C15B 1.406(7)
C16B C21B 1.527(7)
C16B C17B 1.393(7)
C4B C3B 1.383(7)
C1B C2B 1.387(7)
C27B C28B 1.413(7)
C27B C32B 1.392(7)
C15B C20B 1.383(7)
C3B C2B 1.380(8)
C29B C28B 1.400(7)
C29B C30B 1.379(8)
C28B C33B 1.521(7)
C19B C18B 1.378(7)
C19B C20B 1.403(7)
C31B C30B 1.399(7)
C31B C32B 1.411(7)
C18B C17B 1.378(7)
C21B C22B 1.535(7)
C21B C23B 1.538(7)
C20B C24B 1.527(7)
C32B C36B 1.529(7)
C35B C33B 1.504(8)
C14B C13B 1.335(6)
C33B C34B 1.516(9)
C36B C37B 1.520(7)
C36B C38B 1.547(7)
C24B C26B 1.508(8)
C24B C25B 1.517(8)
O1S C4S 1.457(6)
O1S C1S 1.401(7)
C3S C4S 1.446(8)
C3S C2S 1.520(9)
C6S C7S 1.643(14)
C6S C5S 1.441(14)
C1S C2S 1.472(9)
O2S C8S 1.509(9)
O2S C5S 1.412(9)
C8S C7S 1.390(11)
